data_4117651
loop_
_publ_author_name
'Adrian B. Chaplin'
'Joel F. Hooper'
'Andrew S. Weller'
'Michael C. Willis'

_publ_section_title
;
 Intermolecular Hydroacylation: High Activity Rhodium Catalysts Containing
 Small-Bite-Angle Diphosphine Ligands
;
_journal_name_full 'Journal of the American Chemical Society'
_journal_page_first 4885
_journal_page_last 4897
_journal_paper_doi 10.1021/ja211649a
_journal_volume 134
_journal_year 2012
_chemical_formula_moiety 'C25 H46 O P2 Rh S, C32 H12 B F24'
_chemical_formula_sum 'C57 H58 B F24 O P2 Rh S'
_chemical_formula_weight 1422.75
_space_group_IT_number 61
_symmetry_cell_setting orthorhombic
_symmetry_space_group_name_Hall '-P 2ac 2ab'
_symmetry_space_group_name_H-M 'P b c a'
_atom_sites_solution_hydrogens geom
_atom_sites_solution_primary direct
_atom_sites_solution_secondary difmap
_audit_creation_method SHELXL-97
_cell_angle_alpha 90.00
_cell_angle_beta 90.00
_cell_angle_gamma 90.00
_cell_formula_units_Z 8
_cell_length_a 25.3048(2)
_cell_length_b 19.02470(10)
_cell_length_c 25.8306(2)
_cell_measurement_reflns_used 15163
_cell_measurement_temperature 150(2)
_cell_measurement_theta_max 27.485
_cell_measurement_theta_min 5.097
_cell_volume 12435.27(15)
_computing_cell_refinement 'Denzo/Scalepack (Otwinowski & Minor 1997)'
_computing_data_collection 'Collect (Nonius BV, 1997-2000)'
_computing_data_reduction 'Denzo/Scalepack (Otwinowski & Minor 1997)'
_computing_molecular_graphics 'ORTEP3 (Farrugia, 1997)'
_computing_publication_material 'Bruker SHELXTL'
_computing_structure_refinement 'SHELXL-97 (Sheldrick, 2008)'
_computing_structure_solution 'SIR2004 (Burla et al., 2005)'
_diffrn_ambient_temperature 150(2)
_diffrn_detector_area_resol_mean 9
_diffrn_measured_fraction_theta_full 0.992
_diffrn_measured_fraction_theta_max 0.992
_diffrn_measurement_device '95mm CCD camera on \k-goniostat'
_diffrn_measurement_device_type KappaCCD
_diffrn_measurement_method CCD
_diffrn_radiation_monochromator 'horizonally mounted graphite crystal'
_diffrn_radiation_source 'fine-focus sealed tube'
_diffrn_radiation_type MoK\a
_diffrn_radiation_wavelength 0.71073
_diffrn_reflns_av_R_equivalents 0.0269
_diffrn_reflns_av_sigmaI/netI 0.0384
_diffrn_reflns_limit_h_max 31
_diffrn_reflns_limit_h_min -31
_diffrn_reflns_limit_k_max 23
_diffrn_reflns_limit_k_min -23
_diffrn_reflns_limit_l_max 32
_diffrn_reflns_limit_l_min -32
_diffrn_reflns_number 24267
_diffrn_reflns_theta_full 26.37
_diffrn_reflns_theta_max 26.37
_diffrn_reflns_theta_min 5.10
_exptl_absorpt_coefficient_mu 0.470
_exptl_absorpt_correction_T_max 1.0
_exptl_absorpt_correction_T_min 0.917
_exptl_absorpt_correction_type multi-scan
_exptl_absorpt_process_details 'Denzo/Scalepack (Otwinowski & Minor 1997)'
_exptl_crystal_colour yellow
_exptl_crystal_density_diffrn 1.520
_exptl_crystal_description plate
_exptl_crystal_F_000 5760
_exptl_crystal_size_max 0.20
_exptl_crystal_size_mid 0.18
_exptl_crystal_size_min 0.06
_refine_diff_density_max 0.534
_refine_diff_density_min -0.410
_refine_diff_density_rms 0.059
_refine_ls_extinction_method none
_refine_ls_goodness_of_fit_ref 1.019
_refine_ls_hydrogen_treatment constr
_refine_ls_matrix_type full
_refine_ls_number_parameters 906
_refine_ls_number_reflns 12621
_refine_ls_number_restraints 517
_refine_ls_restrained_S_all 1.119
_refine_ls_R_factor_all 0.0628
_refine_ls_R_factor_gt 0.0379
_refine_ls_shift/su_max 0.004
_refine_ls_shift/su_mean 0.000
_refine_ls_structure_factor_coef Fsqd
_refine_ls_weighting_details 'calc w=1/[\s^2^(Fo^2^)+(0.0477P)^2^+8.7375P] where P=(Fo^2^+2Fc^2^)/3'
_refine_ls_weighting_scheme calc
_refine_ls_wR_factor_gt 0.0899
_refine_ls_wR_factor_ref 0.1008
_reflns_number_gt 9283
_reflns_number_total 12621
_reflns_threshold_expression >2sigma(I)
_cod_data_source_file ja211649a_si_001_4.cif
_cod_data_source_block 8-188abc11
_cod_database_code 4117651

loop_
_symmetry_equiv_pos_as_xyz
'x, y, z'
'-x+1/2, -y, z+1/2'
'-x, y+1/2, -z+1/2'
'x+1/2, -y+1/2, -z'
'-x, -y, -z'
'x-1/2, y, -z-1/2'
'x, -y-1/2, z-1/2'
'-x-1/2, y-1/2, z'

loop_
_atom_site_label
_atom_site_type_symbol
_atom_site_fract_x
_atom_site_fract_y
_atom_site_fract_z
_atom_site_U_iso_or_equiv
_atom_site_adp_type
_atom_site_occupancy
_atom_site_symmetry_multiplicity
_atom_site_calc_flag
_atom_site_refinement_flags
_atom_site_disorder_assembly
_atom_site_disorder_group
Rh1 Rh 0.334195(8) 0.817303(11) 1.029487(8) 0.02704(8) Uani 1 1 d . A .
P1 P 0.29685(3) 0.87627(4) 0.96202(3) 0.02612(15) Uani 1 1 d . . .
P2 P 0.36800(3) 0.76338(3) 0.95361(3) 0.02587(15) Uani 1 1 d . . .
C1 C 0.30247(13) 0.87307(16) 1.08019(12) 0.0400(7) Uani 1 1 d . . .
O1 O 0.28170(12) 0.90698(14) 1.11023(10) 0.0667(8) Uani 1 1 d . . .
C2 C 0.38941(18) 0.7820(2) 1.14897(14) 0.0692(12) Uani 1 1 d . A .
H2A H 0.3575 0.8030 1.1618 0.104 Uiso 1 1 calc R . .
H2B H 0.4156 0.8178 1.1438 0.104 Uiso 1 1 calc R . .
H2C H 0.4022 0.7483 1.1736 0.104 Uiso 1 1 calc R . .
S1 S 0.37602(4) 0.73806(5) 1.08782(3) 0.0477(2) Uani 1 1 d D . .
C3 C 0.3222(2) 0.6766(2) 1.1049(3) 0.0451(11) Uani 0.689(16) 1 d PGDU A 1
C4 C 0.3354(3) 0.6079(3) 1.1178(3) 0.0550(15) Uani 0.689(16) 1 d PGU A 1
H4 H 0.3707 0.5945 1.1194 0.066 Uiso 0.689(16) 1 calc PR A 1
C5 C 0.2958(4) 0.55936(19) 1.1285(2) 0.0489(17) Uani 0.689(16) 1 d PGU A 1
H5 H 0.3047 0.5134 1.1372 0.059 Uiso 0.689(16) 1 calc PR A 1
C6 C 0.2431(3) 0.5795(3) 1.12620(19) 0.0491(16) Uani 0.689(16) 1 d PGU A 1
H6 H 0.2166 0.5470 1.1333 0.059 Uiso 0.689(16) 1 calc PR A 1
C7 C 0.2299(2) 0.6482(3) 1.1132(2) 0.0529(15) Uani 0.689(16) 1 d PGU A 1
H7 H 0.1946 0.6617 1.1117 0.063 Uiso 0.689(16) 1 calc PR A 1
C8 C 0.2695(2) 0.6968(3) 1.1026(3) 0.0522(15) Uani 0.689(16) 1 d PGU A 1
H8 H 0.2607 0.7427 1.0939 0.063 Uiso 0.689(16) 1 calc PR A 1
C103 C 0.3331(5) 0.6747(6) 1.1081(7) 0.0451(11) Uani 0.311(16) 1 d PGDU A 2
C104 C 0.3532(6) 0.6113(7) 1.1262(6) 0.056(3) Uani 0.311(16) 1 d PGU A 2
H104 H 0.3894 0.6059 1.1309 0.067 Uiso 0.311(16) 1 calc PR A 2
C105 C 0.3191(7) 0.5560(5) 1.1373(5) 0.058(3) Uani 0.311(16) 1 d PGU A 2
H105 H 0.3325 0.5135 1.1494 0.069 Uiso 0.311(16) 1 calc PR A 2
C106 C 0.2650(7) 0.5641(6) 1.1302(4) 0.047(3) Uani 0.311(16) 1 d PGU A 2
H106 H 0.2422 0.5271 1.1376 0.057 Uiso 0.311(16) 1 calc PR A 2
C107 C 0.2450(5) 0.6275(7) 1.1122(5) 0.051(2) Uani 0.311(16) 1 d PGU A 2
H107 H 0.2087 0.6330 1.1075 0.061 Uiso 0.311(16) 1 calc PR A 2
C108 C 0.2790(6) 0.6829(6) 1.1011(7) 0.049(2) Uani 0.311(16) 1 d PGU A 2
H108 H 0.2656 0.7253 1.0890 0.059 Uiso 0.311(16) 1 calc PR A 2
C9 C 0.33001(10) 0.82336(13) 0.91083(10) 0.0252(5) Uani 1 1 d . . .
H9A H 0.3049 0.7982 0.8894 0.030 Uiso 1 1 calc R . .
H9B H 0.3529 0.8518 0.8892 0.030 Uiso 1 1 calc R . .
C10 C 0.22251(11) 0.86597(16) 0.95421(11) 0.0351(7) Uani 1 1 d . . .
C11 C 0.20449(13) 0.80075(18) 0.98364(14) 0.0476(8) Uani 1 1 d . . .
H11A H 0.1666 0.7976 0.9825 0.071 Uiso 1 1 calc R . .
H11B H 0.2159 0.8039 1.0190 0.071 Uiso 1 1 calc R . .
H11C H 0.2196 0.7597 0.9680 0.071 Uiso 1 1 calc R . .
C12 C 0.20623(13) 0.8589(2) 0.89723(13) 0.0506(9) Uani 1 1 d . . .
H12A H 0.1684 0.8586 0.8947 0.076 Uiso 1 1 calc R . .
H12B H 0.2200 0.8158 0.8834 0.076 Uiso 1 1 calc R . .
H12C H 0.2201 0.8978 0.8779 0.076 Uiso 1 1 calc R . .
C13 C 0.19328(13) 0.92820(19) 0.97879(14) 0.0499(9) Uani 1 1 d . . .
H13A H 0.2004 0.9701 0.9593 0.075 Uiso 1 1 calc R . .
H13B H 0.2051 0.9344 1.0138 0.075 Uiso 1 1 calc R . .
H13C H 0.1560 0.9191 0.9786 0.075 Uiso 1 1 calc R . .
C14 C 0.31608(12) 0.97056(14) 0.94975(11) 0.0334(6) Uani 1 1 d . . .
C15 C 0.37648(12) 0.97395(16) 0.94717(14) 0.0427(8) Uani 1 1 d . . .
H15A H 0.3887 0.9464 0.9184 0.064 Uiso 1 1 calc R . .
H15B H 0.3911 0.9557 0.9787 0.064 Uiso 1 1 calc R . .
H15C H 0.3874 1.0219 0.9428 0.064 Uiso 1 1 calc R . .
C16 C 0.30025(13) 1.01832(15) 0.99546(12) 0.0412(7) Uani 1 1 d . . .
H16A H 0.3136 1.0649 0.9897 0.062 Uiso 1 1 calc R . .
H16B H 0.3149 0.9999 1.0270 0.062 Uiso 1 1 calc R . .
H16C H 0.2624 1.0198 0.9982 0.062 Uiso 1 1 calc R . .
C17 C 0.29310(14) 0.99771(16) 0.89870(12) 0.0435(8) Uani 1 1 d . . .
H17A H 0.3070 1.0437 0.8916 0.065 Uiso 1 1 calc R . .
H17B H 0.2553 1.0002 0.9014 0.065 Uiso 1 1 calc R . .
H17C H 0.3026 0.9663 0.8711 0.065 Uiso 1 1 calc R . .
C18 C 0.34765(12) 0.67133(14) 0.93546(12) 0.0356(7) Uani 1 1 d . . .
C19 C 0.36615(14) 0.65151(17) 0.88104(12) 0.0446(8) Uani 1 1 d . . .
H19A H 0.3519 0.6065 0.8718 0.067 Uiso 1 1 calc R . .
H19B H 0.4040 0.6494 0.8803 0.067 Uiso 1 1 calc R . .
H19C H 0.3541 0.6862 0.8568 0.067 Uiso 1 1 calc R . .
C20 C 0.36818(16) 0.61849(16) 0.97548(13) 0.0504(9) Uani 1 1 d . . .
H20A H 0.3554 0.5724 0.9671 0.076 Uiso 1 1 calc R . .
H20B H 0.3559 0.6316 1.0093 0.076 Uiso 1 1 calc R . .
H20C H 0.4061 0.6184 0.9751 0.076 Uiso 1 1 calc R . .
C21 C 0.28725(13) 0.66730(17) 0.93699(16) 0.0528(9) Uani 1 1 d . . .
H21A H 0.2727 0.7001 0.9126 0.079 Uiso 1 1 calc R . .
H21B H 0.2751 0.6786 0.9712 0.079 Uiso 1 1 calc R . .
H21C H 0.2761 0.6206 0.9281 0.079 Uiso 1 1 calc R . .
C22 C 0.44098(11) 0.77539(15) 0.93964(11) 0.0332(6) Uani 1 1 d . . .
C23 C 0.46177(13) 0.83556(19) 0.97389(15) 0.0491(9) Uani 1 1 d . . .
H23A H 0.4542 0.8254 1.0095 0.074 Uiso 1 1 calc R . .
H23B H 0.4448 0.8787 0.9642 0.074 Uiso 1 1 calc R . .
H23C H 0.4993 0.8401 0.9693 0.074 Uiso 1 1 calc R . .
C24 C 0.45149(13) 0.79247(18) 0.88289(13) 0.0434(8) Uani 1 1 d . . .
H24A H 0.4889 0.7938 0.8769 0.065 Uiso 1 1 calc R . .
H24B H 0.4364 0.8374 0.8747 0.065 Uiso 1 1 calc R . .
H24C H 0.4358 0.7570 0.8614 0.065 Uiso 1 1 calc R . .
C25 C 0.47259(13) 0.71043(18) 0.95534(13) 0.0455(8) Uani 1 1 d . . .
H25A H 0.4627 0.6715 0.9337 0.068 Uiso 1 1 calc R . .
H25B H 0.4652 0.6991 0.9908 0.068 Uiso 1 1 calc R . .
H25C H 0.5096 0.7198 0.9513 0.068 Uiso 1 1 calc R . .
B200 B 0.57739(12) 0.83028(16) 0.74759(12) 0.0288(7) Uani 1 1 d . . .
C201 C 0.56358(11) 0.75560(14) 0.77585(10) 0.0275(6) Uani 1 1 d . . .
C202 C 0.51853(11) 0.71710(14) 0.76123(10) 0.0287(6) Uani 1 1 d . . .
H202 H 0.4982 0.7334 0.7337 0.034 Uiso 1 1 calc R . .
C203 C 0.50312(11) 0.65587(14) 0.78620(11) 0.0301(6) Uani 1 1 d . . .
C204 C 0.53218(12) 0.62982(15) 0.82739(11) 0.0358(7) Uani 1 1 d . . .
H204 H 0.5223 0.5885 0.8440 0.043 Uiso 1 1 calc R . .
C205 C 0.57637(12) 0.66696(16) 0.84305(11) 0.0375(7) Uani 1 1 d . B .
C206 C 0.59132(11) 0.72853(15) 0.81805(11) 0.0337(6) Uani 1 1 d . . .
H206 H 0.6209 0.7526 0.8299 0.040 Uiso 1 1 calc R . .
C207 C 0.45507(13) 0.61918(15) 0.76682(12) 0.0373(7) Uani 1 1 d . . .
F1 F 0.41202(7) 0.65988(9) 0.76793(7) 0.0433(4) Uani 1 1 d U . .
F2 F 0.45993(8) 0.59915(10) 0.71717(7) 0.0530(5) Uani 1 1 d U . .
F3 F 0.44289(8) 0.56118(10) 0.79381(8) 0.0587(5) Uani 1 1 d U . .
C208 C 0.60884(14) 0.6414(2) 0.88740(15) 0.0543(9) Uani 1 1 d . . .
F4 F 0.6136(3) 0.6964(4) 0.9242(3) 0.083(2) Uani 0.622(15) 1 d PU B 1
F5 F 0.6563(4) 0.6241(5) 0.8736(4) 0.081(3) Uani 0.622(15) 1 d PU B 1
F6 F 0.5864(3) 0.5941(5) 0.9157(3) 0.089(3) Uani 0.622(15) 1 d PU B 1
F104 F 0.6048(5) 0.5669(5) 0.8927(6) 0.083(3) Uani 0.378(15) 1 d PU B 2
F105 F 0.5997(4) 0.6643(9) 0.9306(4) 0.075(3) Uani 0.378(15) 1 d PU B 2
F106 F 0.6609(6) 0.6502(8) 0.8824(6) 0.066(3) Uani 0.378(15) 1 d PU B 2
C209 C 0.54281(10) 0.88844(14) 0.77943(10) 0.0271(6) Uani 1 1 d . . .
C210 C 0.49207(11) 0.91049(14) 0.76548(10) 0.0289(6) Uani 1 1 d . . .
H210 H 0.4772 0.8932 0.7351 0.035 Uiso 1 1 calc R . .
C211 C 0.46309(10) 0.95745(14) 0.79557(11) 0.0310(6) Uani 1 1 d . . .
C212 C 0.48316(11) 0.98383(14) 0.84132(11) 0.0328(6) Uani 1 1 d . . .
H212 H 0.4640 1.0158 0.8610 0.039 Uiso 1 1 calc R . .
C213 C 0.53261(11) 0.96138(14) 0.85697(11) 0.0317(6) Uani 1 1 d . C .
C214 C 0.56166(11) 0.91540(14) 0.82656(10) 0.0299(6) Uani 1 1 d . . .
H214 H 0.5950 0.9018 0.8378 0.036 Uiso 1 1 calc R . .
C215 C 0.40911(12) 0.97896(18) 0.77860(13) 0.0436(8) Uani 1 1 d . . .
F7 F 0.39335(9) 1.03949(14) 0.79796(12) 0.0939(9) Uani 1 1 d U . .
F8 F 0.37279(8) 0.93327(14) 0.79483(11) 0.0821(8) Uani 1 1 d U . .
F9 F 0.40367(9) 0.98324(17) 0.72856(9) 0.0914(9) Uani 1 1 d U . .
C216 C 0.55620(14) 0.98924(18) 0.90595(13) 0.0459(8) Uani 1 1 d . . .
F10 F 0.5973(4) 1.0312(6) 0.8981(3) 0.084(2) Uani 0.593(19) 1 d PU C 1
F11 F 0.5785(4) 0.9358(4) 0.9342(3) 0.0642(19) Uani 0.593(19) 1 d PU C 1
F12 F 0.5231(4) 1.0199(6) 0.9372(4) 0.087(3) Uani 0.593(19) 1 d PU C 1
F110 F 0.5195(5) 0.9951(7) 0.9433(4) 0.059(3) Uani 0.407(19) 1 d PU C 2
F111 F 0.5714(7) 1.0557(5) 0.9000(4) 0.077(3) Uani 0.407(19) 1 d PU C 2
F112 F 0.5943(5) 0.9547(8) 0.9244(5) 0.075(3) Uani 0.407(19) 1 d PU C 2
C217 C 0.64044(11) 0.85048(14) 0.74897(10) 0.0272(6) Uani 1 1 d . . .
C218 C 0.65699(11) 0.92072(14) 0.74698(10) 0.0292(6) Uani 1 1 d . . .
H218 H 0.6316 0.9560 0.7479 0.035 Uiso 1 1 calc R . .
C219 C 0.70997(11) 0.93973(15) 0.74364(10) 0.0315(6) Uani 1 1 d . . .
C220 C 0.74898(12) 0.88859(16) 0.74209(10) 0.0342(6) Uani 1 1 d . . .
H220 H 0.7845 0.9009 0.7402 0.041 Uiso 1 1 calc R . .
C221 C 0.73361(11) 0.81877(16) 0.74336(11) 0.0334(6) Uani 1 1 d . . .
C222 C 0.68051(11) 0.80042(15) 0.74659(11) 0.0324(6) Uani 1 1 d . . .
H222 H 0.6715 0.7531 0.7472 0.039 Uiso 1 1 calc R . .
C223 C 0.72396(12) 1.01575(16) 0.74139(12) 0.0374(7) Uani 1 1 d . . .
F13 F 0.69862(11) 1.05331(11) 0.77597(10) 0.0853(8) Uani 1 1 d U . .
F14 F 0.71238(11) 1.04426(11) 0.69636(8) 0.0794(7) Uani 1 1 d U . .
F15 F 0.77425(9) 1.02798(12) 0.74877(14) 0.0987(10) Uani 1 1 d U . .
C224 C 0.77378(13) 0.76185(19) 0.74061(14) 0.0467(8) Uani 1 1 d . . .
F16 F 0.82304(8) 0.78385(13) 0.73839(13) 0.0895(9) Uani 1 1 d U . .
F17 F 0.76703(10) 0.72103(13) 0.69884(9) 0.0796(7) Uani 1 1 d U . .
F18 F 0.77109(9) 0.71772(12) 0.78068(9) 0.0717(7) Uani 1 1 d U . .
C225 C 0.56474(10) 0.82617(13) 0.68527(10) 0.0271(6) Uani 1 1 d . . .
C226 C 0.54949(10) 0.88406(14) 0.65531(11) 0.0282(6) Uani 1 1 d . . .
H226 H 0.5426 0.9266 0.6717 0.034 Uiso 1 1 calc R . .
C227 C 0.54438(10) 0.88000(14) 0.60167(11) 0.0289(6) Uani 1 1 d . D .
C228 C 0.55528(11) 0.81828(14) 0.57559(11) 0.0302(6) Uani 1 1 d . . .
H228 H 0.5521 0.8156 0.5398 0.036 Uiso 1 1 calc R . .
C229 C 0.57112(11) 0.76044(14) 0.60432(11) 0.0300(6) Uani 1 1 d . . .
C230 C 0.57537(11) 0.76458(14) 0.65773(10) 0.0294(6) Uani 1 1 d . . .
H230 H 0.5857 0.7247 0.6760 0.035 Uiso 1 1 calc R . .
C231 C 0.52570(13) 0.94276(16) 0.57228(12) 0.0392(7) Uani 1 1 d . . .
F19 F 0.47299(19) 0.9432(4) 0.5669(4) 0.075(2) Uani 0.631(16) 1 d PU D 1
F20 F 0.5380(4) 1.0035(3) 0.5920(2) 0.0605(18) Uani 0.631(16) 1 d PU D 1
F21 F 0.5445(4) 0.9444(4) 0.5235(3) 0.0612(18) Uani 0.631(16) 1 d PU D 1
F119 F 0.5608(5) 0.9968(7) 0.5810(5) 0.070(3) Uani 0.369(16) 1 d PU D 2
F120 F 0.5199(7) 0.9334(6) 0.5234(5) 0.063(3) Uani 0.369(16) 1 d PU D 2
F121 F 0.4816(5) 0.9681(6) 0.5903(5) 0.066(3) Uani 0.369(16) 1 d PU D 2
C232 C 0.58377(14) 0.69240(15) 0.57820(12) 0.0410(7) Uani 1 1 d . . .
F22 F 0.58630(9) 0.69665(10) 0.52700(7) 0.0523(5) Uani 1 1 d U . .
F23 F 0.54831(11) 0.64290(10) 0.58838(9) 0.0768(7) Uani 1 1 d U . .
F24 F 0.63076(10) 0.66686(12) 0.59323(9) 0.0767(7) Uani 1 1 d U . .

loop_
_atom_site_aniso_label
_atom_site_aniso_U_11
_atom_site_aniso_U_22
_atom_site_aniso_U_33
_atom_site_aniso_U_23
_atom_site_aniso_U_13
_atom_site_aniso_U_12
Rh1 0.03304(13) 0.02599(12) 0.02211(11) -0.00056(8) 0.00107(9) -0.00162(9)
P1 0.0267(4) 0.0259(3) 0.0258(3) -0.0005(3) 0.0021(3) 0.0012(3)
P2 0.0284(4) 0.0235(3) 0.0257(3) -0.0009(3) 0.0016(3) -0.0003(3)
C1 0.054(2) 0.0349(16) 0.0313(15) -0.0009(14) 0.0004(14) -0.0026(15)
O1 0.097(2) 0.0585(16) 0.0443(14) -0.0133(13) 0.0193(14) 0.0122(15)
C2 0.085(3) 0.085(3) 0.0373(19) 0.010(2) -0.021(2) -0.022(2)
S1 0.0557(5) 0.0533(5) 0.0343(4) 0.0089(4) -0.0051(4) 0.0070(4)
C3 0.070(3) 0.0366(15) 0.0286(16) 0.0053(13) -0.004(2) 0.0007(18)
C4 0.068(3) 0.049(3) 0.048(3) 0.009(2) -0.004(3) 0.007(3)
C5 0.057(4) 0.038(2) 0.051(3) 0.009(2) -0.002(3) 0.002(3)
C6 0.071(4) 0.034(3) 0.042(2) 0.003(2) 0.003(3) -0.004(3)
C7 0.062(3) 0.041(3) 0.057(3) 0.004(3) 0.003(3) -0.003(3)
C8 0.064(3) 0.039(3) 0.053(3) 0.008(2) 0.002(3) -0.003(2)
C103 0.070(3) 0.0366(15) 0.0286(16) 0.0053(13) -0.004(2) 0.0007(18)
C104 0.078(5) 0.045(4) 0.043(4) 0.006(4) -0.005(4) 0.006(4)
C105 0.075(5) 0.046(4) 0.052(4) 0.010(4) -0.007(4) 0.001(4)
C106 0.062(5) 0.036(4) 0.044(4) 0.001(4) -0.002(4) 0.003(4)
C107 0.069(4) 0.036(4) 0.049(4) 0.004(4) -0.002(4) -0.003(4)
C108 0.066(4) 0.034(4) 0.048(4) 0.010(4) -0.004(4) 0.000(4)
C9 0.0246(13) 0.0279(13) 0.0230(13) -0.0001(11) -0.0001(10) -0.0008(11)
C10 0.0267(15) 0.0437(17) 0.0351(15) -0.0021(13) 0.0026(12) 0.0022(13)
C11 0.0324(17) 0.054(2) 0.056(2) 0.0023(17) 0.0094(15) -0.0046(15)
C12 0.0317(17) 0.076(2) 0.0439(18) -0.0038(18) -0.0059(14) -0.0022(17)
C13 0.0332(18) 0.056(2) 0.060(2) -0.0049(17) 0.0075(16) 0.0130(15)
C14 0.0408(17) 0.0257(14) 0.0336(15) 0.0019(12) 0.0035(13) 0.0018(12)
C15 0.0424(18) 0.0284(15) 0.057(2) 0.0004(14) 0.0054(15) -0.0057(13)
C16 0.052(2) 0.0276(15) 0.0439(18) -0.0035(13) 0.0001(15) 0.0037(14)
C17 0.055(2) 0.0352(16) 0.0399(17) 0.0091(14) 0.0029(15) 0.0071(15)
C18 0.0415(17) 0.0258(14) 0.0396(16) -0.0069(12) 0.0031(13) -0.0040(12)
C19 0.052(2) 0.0377(17) 0.0438(18) -0.0118(14) -0.0028(15) 0.0035(15)
C20 0.074(2) 0.0260(15) 0.051(2) 0.0036(14) 0.0088(18) -0.0015(16)
C21 0.046(2) 0.0351(17) 0.077(3) -0.0115(17) 0.0098(18) -0.0131(15)
C22 0.0264(14) 0.0336(15) 0.0395(16) 0.0014(13) -0.0004(12) 0.0035(12)
C23 0.0311(17) 0.0473(19) 0.069(2) -0.0099(17) -0.0061(16) -0.0052(14)
C24 0.0352(17) 0.0472(18) 0.0477(19) 0.0107(15) 0.0118(14) 0.0020(14)
C25 0.0361(17) 0.0508(19) 0.0496(19) 0.0068(16) -0.0027(15) 0.0107(15)
B200 0.0283(17) 0.0287(16) 0.0296(16) -0.0006(13) -0.0024(13) -0.0006(13)
C201 0.0287(14) 0.0289(14) 0.0250(13) -0.0018(11) 0.0015(11) 0.0037(11)
C202 0.0296(15) 0.0303(14) 0.0262(14) -0.0009(11) -0.0010(11) 0.0039(12)
C203 0.0331(15) 0.0250(13) 0.0321(14) -0.0020(12) 0.0041(12) 0.0012(12)
C204 0.0418(17) 0.0303(15) 0.0354(16) 0.0055(12) 0.0064(13) 0.0048(13)
C205 0.0384(17) 0.0418(17) 0.0324(15) 0.0071(13) 0.0007(13) 0.0070(14)
C206 0.0311(15) 0.0379(16) 0.0322(15) 0.0016(13) -0.0008(12) -0.0006(13)
C207 0.0468(18) 0.0276(15) 0.0374(16) -0.0013(13) 0.0037(13) -0.0061(13)
F1 0.0340(9) 0.0447(10) 0.0511(11) -0.0056(8) 0.0011(8) -0.0016(8)
F2 0.0602(12) 0.0543(11) 0.0444(11) -0.0226(9) 0.0024(9) -0.0082(9)
F3 0.0678(13) 0.0378(10) 0.0706(13) 0.0145(10) -0.0086(11) -0.0192(9)
C208 0.045(2) 0.069(3) 0.049(2) 0.022(2) -0.0024(17) 0.0063(19)
F4 0.102(4) 0.089(4) 0.056(3) 0.006(3) -0.043(3) 0.005(3)
F5 0.064(4) 0.101(5) 0.077(4) 0.018(4) -0.009(3) 0.042(4)
F6 0.085(4) 0.108(5) 0.073(4) 0.064(3) -0.023(3) -0.022(3)
F104 0.100(6) 0.056(4) 0.092(6) 0.032(4) -0.036(4) 0.008(4)
F105 0.068(5) 0.108(6) 0.049(4) 0.005(5) -0.011(3) 0.030(5)
F106 0.045(4) 0.094(6) 0.058(5) 0.028(5) -0.011(3) 0.005(5)
C209 0.0259(14) 0.0248(13) 0.0307(14) 0.0003(11) 0.0026(11) -0.0047(11)
C210 0.0282(15) 0.0295(14) 0.0290(14) 0.0005(11) -0.0004(11) -0.0045(11)
C211 0.0233(14) 0.0318(14) 0.0379(16) 0.0040(13) 0.0054(12) -0.0022(12)
C212 0.0339(16) 0.0290(14) 0.0355(15) -0.0017(12) 0.0107(12) -0.0032(12)
C213 0.0330(15) 0.0303(14) 0.0317(15) -0.0026(12) 0.0034(12) -0.0080(12)
C214 0.0264(14) 0.0322(15) 0.0312(15) -0.0006(12) -0.0002(11) -0.0014(12)
C215 0.0343(17) 0.051(2) 0.0454(19) 0.0022(15) 0.0074(14) 0.0045(15)
F7 0.0601(14) 0.0800(17) 0.142(2) -0.0337(17) -0.0214(15) 0.0366(13)
F8 0.0294(11) 0.1002(18) 0.117(2) 0.0232(16) -0.0096(12) -0.0129(11)
F9 0.0598(14) 0.160(3) 0.0548(14) 0.0153(15) -0.0050(11) 0.0470(16)
C216 0.050(2) 0.0458(19) 0.0419(19) -0.0134(16) -0.0001(16) -0.0056(17)
F10 0.086(5) 0.100(5) 0.066(3) -0.007(3) -0.013(3) -0.062(4)
F11 0.086(4) 0.061(3) 0.045(3) 0.001(2) -0.024(3) -0.013(3)
F12 0.091(5) 0.099(5) 0.071(4) -0.047(4) -0.009(3) 0.034(4)
F110 0.074(4) 0.074(5) 0.028(3) -0.015(3) 0.017(3) -0.030(4)
F111 0.110(6) 0.058(4) 0.062(4) -0.014(3) -0.022(4) -0.044(4)
F112 0.073(5) 0.089(6) 0.063(5) -0.035(4) -0.028(4) 0.021(4)
C217 0.0295(14) 0.0312(14) 0.0210(12) 0.0000(11) -0.0002(11) 0.0019(12)
C218 0.0292(15) 0.0320(14) 0.0264(13) 0.0008(12) -0.0002(11) 0.0027(12)
C219 0.0320(15) 0.0375(15) 0.0249(14) 0.0008(12) 0.0004(11) -0.0033(13)
C220 0.0249(14) 0.0472(17) 0.0304(15) 0.0026(13) 0.0013(12) 0.0000(13)
C221 0.0295(15) 0.0428(17) 0.0279(14) 0.0022(13) 0.0028(11) 0.0068(13)
C222 0.0340(15) 0.0326(14) 0.0305(14) 0.0010(12) 0.0016(12) 0.0021(12)
C223 0.0312(16) 0.0434(17) 0.0377(17) 0.0023(14) 0.0014(13) -0.0054(14)
F13 0.120(2) 0.0483(12) 0.0874(17) -0.0288(12) 0.0521(15) -0.0306(13)
F14 0.137(2) 0.0468(12) 0.0542(13) 0.0180(10) -0.0162(14) -0.0126(13)
F15 0.0515(14) 0.0578(14) 0.187(3) 0.0248(17) -0.0261(16) -0.0239(11)
C224 0.0377(18) 0.052(2) 0.051(2) 0.0054(17) 0.0081(15) 0.0138(16)
F16 0.0338(12) 0.0747(15) 0.160(3) 0.0151(16) 0.0139(14) 0.0164(11)
F17 0.0842(17) 0.0823(16) 0.0721(15) -0.0235(13) 0.0035(13) 0.0432(13)
F18 0.0732(15) 0.0708(14) 0.0713(15) 0.0245(12) 0.0112(12) 0.0371(12)
C225 0.0241(13) 0.0267(14) 0.0305(14) 0.0005(11) 0.0003(11) -0.0026(11)
C226 0.0285(14) 0.0235(13) 0.0326(15) -0.0027(11) 0.0016(11) -0.0007(11)
C227 0.0277(14) 0.0286(14) 0.0304(14) 0.0008(12) -0.0003(11) 0.0013(11)
C228 0.0307(15) 0.0322(14) 0.0278(14) -0.0008(12) -0.0037(12) -0.0021(12)
C229 0.0305(15) 0.0253(13) 0.0343(15) -0.0055(12) 0.0000(12) -0.0020(11)
C230 0.0318(15) 0.0252(13) 0.0312(14) 0.0024(11) -0.0014(12) 0.0008(11)
C231 0.048(2) 0.0344(16) 0.0349(17) 0.0026(13) 0.0005(14) 0.0073(15)
F19 0.048(2) 0.071(3) 0.105(4) 0.034(3) -0.019(3) 0.009(2)
F20 0.101(5) 0.0280(18) 0.053(3) 0.0025(17) -0.011(3) 0.004(3)
F21 0.082(4) 0.065(3) 0.037(2) 0.018(2) 0.016(3) 0.032(3)
F119 0.079(6) 0.042(4) 0.090(6) 0.030(4) -0.003(4) -0.011(4)
F120 0.100(6) 0.054(4) 0.036(4) 0.004(3) -0.020(5) 0.020(5)
F121 0.067(5) 0.061(5) 0.071(5) 0.021(4) 0.010(4) 0.039(4)
C232 0.057(2) 0.0284(15) 0.0380(17) -0.0050(13) -0.0016(15) 0.0019(15)
F22 0.0748(14) 0.0444(10) 0.0377(10) -0.0143(8) 0.0010(9) 0.0037(10)
F23 0.121(2) 0.0333(10) 0.0759(15) -0.0146(10) 0.0303(14) -0.0253(12)
F24 0.0969(18) 0.0612(13) 0.0721(15) -0.0293(11) -0.0280(13) 0.0457(13)

loop_
_atom_type_symbol
_atom_type_description
_atom_type_scat_dispersion_real
_atom_type_scat_dispersion_imag
_atom_type_scat_source
C C 0.0033 0.0016 'International Tables Vol C Tables 4.2.6.8 and 6.1.1.4'
H H 0.0000 0.0000 'International Tables Vol C Tables 4.2.6.8 and 6.1.1.4'
O O 0.0106 0.0060 'International Tables Vol C Tables 4.2.6.8 and 6.1.1.4'
F F 0.0171 0.0103 'International Tables Vol C Tables 4.2.6.8 and 6.1.1.4'
P P 0.1023 0.0942 'International Tables Vol C Tables 4.2.6.8 and 6.1.1.4'
S S 0.1246 0.1234 'International Tables Vol C Tables 4.2.6.8 and 6.1.1.4'
Rh Rh -1.1178 0.9187 'International Tables Vol C Tables 4.2.6.8 and 6.1.1.4'
B B 0.0013 0.0007 'International Tables Vol C Tables 4.2.6.8 and 6.1.1.4'

loop_
_geom_angle_atom_site_label_1
_geom_angle_atom_site_label_2
_geom_angle_atom_site_label_3
_geom_angle
C1 Rh1 P1 94.50(10)
C1 Rh1 P2 168.69(10)
P1 Rh1 P2 74.36(2)
C1 Rh1 S1 96.15(10)
P1 Rh1 S1 168.79(3)
P2 Rh1 S1 95.09(3)
C9 P1 C14 106.18(12)
C9 P1 C10 108.35(12)
C14 P1 C10 109.60(14)
C9 P1 Rh1 95.16(8)
C14 P1 Rh1 119.35(10)
C10 P1 Rh1 116.15(10)
C9 P2 C18 106.35(13)
C9 P2 C22 108.48(12)
C18 P2 C22 109.33(13)
C9 P2 Rh1 92.25(8)
C18 P2 Rh1 120.59(10)
C22 P2 Rh1 117.16(10)
O1 C1 Rh1 177.9(3)
C103 S1 C2 100.1(6)
C103 S1 C3 8.2(6)
C2 S1 C3 102.7(3)
C103 S1 Rh1 111.1(5)
C2 S1 Rh1 109.99(15)
C3 S1 Rh1 103.0(2)
C4 C3 C8 120.0
C4 C3 S1 118.4(3)
C8 C3 S1 121.5(3)
C3 C4 C5 120.0
C4 C5 C6 120.0
C7 C6 C5 120.0
C6 C7 C8 120.0
C7 C8 C3 120.0
C104 C103 C108 120.0
C104 C103 S1 119.0(8)
C108 C103 S1 120.6(7)
C103 C104 C105 120.0
C104 C105 C106 120.0
C107 C106 C105 120.0
C108 C107 C106 120.0
C107 C108 C103 120.0
P2 C9 P1 98.23(12)
C11 C10 C13 106.1(3)
C11 C10 C12 109.0(3)
C13 C10 C12 109.6(3)
C11 C10 P1 109.1(2)
C13 C10 P1 110.7(2)
C12 C10 P1 112.1(2)
C15 C14 C17 109.1(3)
C15 C14 C16 105.5(3)
C17 C14 C16 111.2(2)
C15 C14 P1 107.75(19)
C17 C14 P1 111.6(2)
C16 C14 P1 111.4(2)
C19 C18 C21 108.5(3)
C19 C18 C20 110.8(3)
C21 C18 C20 106.7(3)
C19 C18 P2 112.0(2)
C21 C18 P2 108.2(2)
C20 C18 P2 110.4(2)
C24 C22 C25 109.7(3)
C24 C22 C23 109.5(3)
C25 C22 C23 105.7(3)
C24 C22 P2 112.3(2)
C25 C22 P2 111.2(2)
C23 C22 P2 108.3(2)
C209 B200 C201 104.4(2)
C209 B200 C217 110.6(2)
C201 B200 C217 113.7(2)
C209 B200 C225 114.9(2)
C201 B200 C225 110.8(2)
C217 B200 C225 102.8(2)
C206 C201 C202 115.2(2)
C206 C201 B200 124.2(2)
C202 C201 B200 120.4(2)
C203 C202 C201 122.7(3)
C204 C203 C202 120.5(3)
C204 C203 C207 121.6(3)
C202 C203 C207 117.8(3)
C205 C204 C203 118.1(3)
C204 C205 C206 121.0(3)
C204 C205 C208 120.2(3)
C206 C205 C208 118.8(3)
C205 C206 C201 122.5(3)
F1 C207 F3 106.2(2)
F1 C207 F2 105.0(2)
F3 C207 F2 106.5(2)
F1 C207 C203 112.8(2)
F3 C207 C203 113.5(3)
F2 C207 C203 112.3(2)
F105 C208 F6 69.3(6)
F105 C208 F5 121.2(7)
F6 C208 F5 112.7(6)
F105 C208 F106 103.3(8)
F6 C208 F106 125.2(7)
F5 C208 F106 24.5(7)
F105 C208 F4 30.7(6)
F6 C208 F4 100.0(5)
F5 C208 F4 107.0(6)
F106 C208 F4 83.6(7)
F105 C208 F104 104.7(7)
F6 C208 F104 39.0(4)
F5 C208 F104 80.7(6)
F106 C208 F104 101.7(7)
F4 C208 F104 132.4(6)
F105 C208 C205 118.9(6)
F6 C208 C205 114.8(4)
F5 C208 C205 112.5(5)
F106 C208 C205 115.4(6)
F4 C208 C205 108.7(4)
F104 C208 C205 111.0(5)
C210 C209 C214 115.2(2)
C210 C209 B200 124.5(2)
C214 C209 B200 120.1(2)
C211 C210 C209 122.2(3)
C212 C211 C210 121.1(3)
C212 C211 C215 119.3(3)
C210 C211 C215 119.6(3)
C211 C212 C213 118.1(3)
C212 C213 C214 120.6(3)
C212 C213 C216 119.9(3)
C214 C213 C216 119.4(3)
C213 C214 C209 122.8(3)
F9 C215 F7 106.9(3)
F9 C215 F8 106.3(3)
F7 C215 F8 104.0(3)
F9 C215 C211 113.9(3)
F7 C215 C211 113.9(3)
F8 C215 C211 111.1(3)
F112 C216 F12 119.4(7)
F112 C216 F10 76.8(6)
F12 C216 F10 109.3(5)
F112 C216 F111 108.6(7)
F12 C216 F111 80.3(6)
F10 C216 F111 35.4(4)
F112 C216 F110 107.5(8)
F12 C216 F110 22.0(6)
F10 C216 F110 127.1(6)
F111 C216 F110 101.8(7)
F112 C216 F11 25.6(7)
F12 C216 F11 105.4(6)
F10 C216 F11 101.8(5)
F111 C216 F11 130.2(6)
F110 C216 F11 87.9(6)
F112 C216 C213 116.1(6)
F12 C216 C213 115.3(5)
F10 C216 C213 113.3(4)
F111 C216 C213 110.7(5)
F110 C216 C213 111.1(6)
F11 C216 C213 110.6(4)
C222 C217 C218 115.7(3)
C222 C217 B200 123.1(2)
C218 C217 B200 120.9(2)
C219 C218 C217 122.6(3)
C220 C219 C218 120.4(3)
C220 C219 C223 120.7(3)
C218 C219 C223 118.9(3)
C221 C220 C219 118.2(3)
C220 C221 C222 120.9(3)
C220 C221 C224 120.4(3)
C222 C221 C224 118.7(3)
C221 C222 C217 122.3(3)
F15 C223 F13 106.2(3)
F15 C223 F14 105.8(3)
F13 C223 F14 105.6(3)
F15 C223 C219 113.5(3)
F13 C223 C219 112.7(2)
F14 C223 C219 112.4(3)
F16 C224 F18 106.4(3)
F16 C224 F17 105.7(3)
F18 C224 F17 104.7(3)
F16 C224 C221 114.7(3)
F18 C224 C221 112.7(3)
F17 C224 C221 111.9(3)
C230 C225 C226 115.6(2)
C230 C225 B200 120.1(2)
C226 C225 B200 123.9(2)
C227 C226 C225 122.1(2)
C228 C227 C226 120.9(3)
C228 C227 C231 119.7(3)
C226 C227 C231 119.4(2)
C227 C228 C229 118.1(3)
C230 C229 C228 120.7(3)
C230 C229 C232 118.8(3)
C228 C229 C232 120.5(3)
C229 C230 C225 122.7(3)
F120 C231 F121 107.7(6)
F120 C231 F20 122.5(6)
F121 C231 F20 74.7(6)
F120 C231 F19 77.5(6)
F121 C231 F19 35.2(4)
F20 C231 F19 105.9(4)
F120 C231 F21 28.8(5)
F121 C231 F21 129.0(5)
F20 C231 F21 105.2(4)
F19 C231 F21 104.7(4)
F120 C231 F119 109.8(7)
F121 C231 F119 102.6(6)
F20 C231 F119 28.1(5)
F19 C231 F119 130.8(6)
F21 C231 F119 84.7(6)
F120 C231 C227 115.2(6)
F121 C231 C227 112.7(4)
F20 C231 C227 115.8(4)
F19 C231 C227 111.9(3)
F21 C231 C227 112.5(3)
F119 C231 C227 108.1(5)
F22 C232 F23 105.9(3)
F22 C232 F24 105.5(3)
F23 C232 F24 106.6(3)
F22 C232 C229 114.1(2)
F23 C232 C229 112.4(3)
F24 C232 C229 111.9(3)

loop_
_geom_bond_atom_site_label_1
_geom_bond_atom_site_label_2
_geom_bond_distance
Rh1 C1 1.867(3)
Rh1 P1 2.2779(7)
Rh1 P2 2.3719(7)
Rh1 S1 2.3797(8)
P1 C9 1.862(3)
P1 C14 1.885(3)
P1 C10 1.902(3)
P2 C9 1.857(3)
P2 C18 1.885(3)
P2 C22 1.895(3)
C1 O1 1.138(4)
C2 S1 1.819(4)
S1 C103 1.704(7)
S1 C3 1.847(4)
C3 C4 1.3900
C3 C8 1.3900
C4 C5 1.3900
C5 C6 1.3900
C6 C7 1.3900
C7 C8 1.3900
C103 C104 1.3900
C103 C108 1.3900
C104 C105 1.3900
C105 C106 1.3900
C106 C107 1.3900
C107 C108 1.3900
C10 C11 1.525(4)
C10 C13 1.534(4)
C10 C12 1.534(4)
C14 C15 1.531(4)
C14 C17 1.531(4)
C14 C16 1.543(4)
C18 C19 1.529(4)
C18 C21 1.531(4)
C18 C20 1.533(4)
C22 C24 1.525(4)
C22 C25 1.527(4)
C22 C23 1.539(4)
B200 C209 1.633(4)
B200 C201 1.635(4)
B200 C217 1.641(4)
B200 C225 1.643(4)
C201 C206 1.395(4)
C201 C202 1.407(4)
C202 C203 1.388(4)
C203 C204 1.385(4)
C203 C207 1.489(4)
C204 C205 1.383(4)
C205 C206 1.390(4)
C205 C208 1.491(4)
C207 F1 1.337(3)
C207 F3 1.341(3)
C207 F2 1.344(3)
C208 F105 1.220(11)
C208 F6 1.292(6)
C208 F5 1.295(10)
C208 F106 1.334(15)
C208 F4 1.418(8)
C208 F104 1.429(9)
C209 C210 1.398(4)
C209 C214 1.405(4)
C210 C211 1.393(4)
C211 C212 1.381(4)
C211 C215 1.492(4)
C212 C213 1.383(4)
C213 C214 1.387(4)
C213 C216 1.496(4)
C215 F9 1.302(4)
C215 F7 1.317(4)
C215 F8 1.333(4)
C216 F112 1.259(12)
C216 F12 1.301(10)
C216 F10 1.326(7)
C216 F111 1.330(9)
C216 F110 1.344(12)
C216 F11 1.373(8)
C217 C222 1.393(4)
C217 C218 1.401(4)
C218 C219 1.391(4)
C219 C220 1.387(4)
C219 C223 1.490(4)
C220 C221 1.384(4)
C221 C222 1.391(4)
C221 C224 1.487(4)
C223 F15 1.308(4)
C223 F13 1.311(4)
C223 F14 1.317(4)
C224 F16 1.316(4)
C224 F18 1.334(4)
C224 F17 1.340(4)
C225 C230 1.397(4)
C225 C226 1.400(4)
C226 C227 1.394(4)
C227 C228 1.382(4)
C227 C231 1.492(4)
C228 C229 1.386(4)
C229 C230 1.386(4)
C229 C232 1.494(4)
C231 F120 1.283(11)
C231 F121 1.301(8)
C231 F20 1.302(7)
C231 F19 1.341(6)
C231 F21 1.348(7)
C231 F119 1.378(12)
C232 F22 1.327(4)
C232 F23 1.327(4)
C232 F24 1.342(4)
